data_4515270
loop_
_publ_author_name
'Zhou, Guojun'
'Jiang, Xingxing'
'Zhao, Jing'
'Molokeev, Maxim'
'Lin, Zheshuai'
'Liu, Quanlin'
'Xia, Zhiguo'

_publ_section_title
;
 Two-Dimensional-Layered Perovskite
 ALaTa<sub>2</sub>O<sub>7</sub>:Bi<sup>3+</sup> (A = K and Na) Phosphors
 with Versatile Structures and Tunable Photoluminescence.
;
_journal_issue 29
_journal_name_full 'ACS applied materials &amp; interfaces'
_journal_page_first 24648
_journal_page_last 24655
_journal_paper_doi 10.1021/acsami.8b08129
_journal_volume 10
_journal_year 2018
_chemical_formula_moiety
;
Bi0.02 La0.98 O7 Ta2, Rb
;
_chemical_formula_sum 'Bi0.02 La0.98 O7 Rb Ta2'
_chemical_formula_weight 699.68
_chemical_name_mineral
;
;
_space_group_IT_number 123
_space_group_name_Hall '-P 4 2'
_space_group_name_H-M_alt 'P 4/m m m'
_symmetry_cell_setting tetragonal
_symmetry_space_group_name_Hall '-P 4 2'
_symmetry_space_group_name_H-M 'P 4/m m m'
_cell_angle_alpha 90
_cell_angle_beta 90
_cell_angle_gamma 90
_cell_formula_units_Z 1
_cell_length_a 3.882342(57)
_cell_length_b 3.882342(57)
_cell_length_c 11.10258(24)
_cell_measurement_reflns_used 104
_cell_measurement_temperature 300
_cell_measurement_theta_max 59.9967253
_cell_measurement_theta_min 2.50578257
_cell_volume 167.345(5)
_diffrn_ambient_temperature 300
_diffrn_measurement_device_type
;
D8 ADVANCE Bruker
;
_diffrn_radiation_monochromator none
_diffrn_radiation_probe x-ray
_diffrn_radiation_type
;
 Cu K\a~1~~2~
;
_exptl_absorpt_coefficient_mu 116.113
_exptl_crystal_density_diffrn 6.943
_pd_char_colour
;
colourless
;
_pd_meas_2theta_range_inc 0.013
_pd_meas_2theta_range_max 119.993451
_pd_meas_2theta_range_min 5.01156514
_pd_meas_scan_method step
_pd_proc_ls_pref_orient_corr
;
Anisotropic model of PO. Spherical harmonics 2 ordrer.
 Jarvinen (1993). Application of symmetrized harmonics expansion to correction
of the preferred orientation effect. - J. Appl. Cryst. 26 p525-531.
;
_pd_proc_ls_profile_function PearsonVII
_pd_proc_ls_prof_R_factor 8.214
_pd_proc_ls_prof_wR_expected 6.065
_pd_proc_ls_prof_wR_factor 11.086
_pd_proc_number_of_points 8844.76042
_pd_spec_mount_mode reflection
_refine_ls_goodness_of_fit_all 1.828
_refine_ls_R_I_factor 1.72
_refine_ls_shift/su_max 0.01000
_cod_data_source_file am8b08129_si_004.cif
_cod_data_source_block a
_cod_original_cell_volume 167.3445(61)
_cod_original_sg_symbol_Hall
;
-P 4 2
;
_cod_original_sg_symbol_H-M P4/mmm
_cod_original_formula_sum
;
Bi0.02 La0.98 O7 Rb Ta2
;
_cod_database_code 4515270

loop_
_symmetry_equiv_pos_as_xyz
'x, y, z'
'-x, -y, -z'
'-x, -y, z'
'-x, y, -z'
'-x, y, z'
'-y, -x, -z'
'-y, -x, z'
'-y, x, -z'
'-y, x, z'
'y, -x, -z'
'y, -x, z'
'y, x, -z'
'y, x, z'
'x, -y, -z'
'x, -y, z'
'x, y, -z'

loop_
_atom_site_label
_atom_site_type_symbol
_atom_site_fract_x
_atom_site_fract_y
_atom_site_fract_z
_atom_site_occupancy
_atom_site_B_iso_or_equiv
Rb Rb 0.5 0.5 0.5 1 2.426(99)
La La 0.5 0.5 0 0.98 0.554(81)
Bi Bi 0.5 0.5 0 0.02 0.554(81)
Ta Ta 0 0 0.205255(86) 1 0.316(65)
O1 O 0 0 0 1 1.52(19)
O2 O 0 0.5 0.16788(78) 1 1.52(19)
O3 O 0 0 0.3590(12) 1 1.52(19)

loop_
_diffrn_radiation_wavelength
_diffrn_radiation_wavelength_wt
1.5406 1.0000
1.5443 0.5000

loop_
_geom_angle_atom_site_label_1
_geom_angle_atom_site_label_2
_geom_angle_atom_site_label_3
_geom_angle
_geom_angle_site_symmetry_1
_geom_angle_site_symmetry_3
O3 Rb O3 75.9(22) 1_555 1_565
O3 Rb O3 120.61(37) 1_555 1_665
O1 La O1 90 1_555 1_565
O1 La O2 59.34(8) 1_555 1_555
O2 La O2 92.33(18) 1_555 1_655
O2 La O2 118.67(34) 1_555 6_655
O1 Ta O2 77.93(26) 1_555 1_555
O2 Ta O2 87.495(75) 1_555 7_555
O2 Ta O3 102.07(32) 1_555 1_555

loop_
_geom_bond_atom_site_label_1
_geom_bond_atom_site_label_2
_geom_bond_distance
Rb O3 3.1602(66)
La O1 2.74520(10)
La O2 2.6911(60)
Ta O1 2.27886(95)
Ta O2 1.9850(18)
Ta O3 1.707(13)
